data_4122557
loop_
_publ_author_name
'Bagchi, Vivek'
'Paraskevopoulou, Patrina'
'Das, Purak'
'Chi, Lingyu'
'Wang, Qiuwen'
'Choudhury, Amitava'
'Mathieson, Jennifer S.'
'Cronin, Leroy'
'Pardue, Daniel B.'
'Cundari, Thomas R.'
'Mitrikas, George'
'Sanakis, Yiannis'
'Stavropoulos, Pericles'

_publ_section_title
;
 A Versatile Tripodal Cu(I) Reagent for C-N Bond Construction via
 Nitrene-Transfer Chemistry: Catalytic Perspectives and Mechanistic
 Insights on C-H Aminations/Amidinations and Olefin Aziridinations.
;
_journal_issue 32
_journal_name_full 'Journal of the American Chemical Society'
_journal_page_first 11362
_journal_page_last 11381
_journal_paper_doi 10.1021/ja503869j
_journal_volume 136
_journal_year 2014
_chemical_formula_moiety 'C17 H17 N O2 S'
_chemical_formula_sum 'C17 H17 N O2 S'
_chemical_formula_weight 299.38
_chemical_name_systematic
; 
 ? 
;
_space_group_IT_number 33
_symmetry_cell_setting orthorhombic
_symmetry_space_group_name_Hall 'P 2c -2n'
_symmetry_space_group_name_H-M 'P n a 21'
_atom_sites_solution_hydrogens geom
_atom_sites_solution_primary direct
_atom_sites_solution_secondary difmap
_audit_creation_method SHELXL-97
_cell_angle_alpha 90.00
_cell_angle_beta 90.00
_cell_angle_gamma 90.00
_cell_formula_units_Z 8
_cell_length_a 18.983(7)
_cell_length_b 8.172(3)
_cell_length_c 19.434(7)
_cell_measurement_reflns_used 1012
_cell_measurement_temperature 140(2)
_cell_measurement_theta_max 19.39
_cell_measurement_theta_min 2.39
_cell_volume 3014.8(19)
_computing_cell_refinement 'Bruker SAINT (Bruker, 2008)'
_computing_data_collection 'Bruker SMART (Bruker, 2001)'
_computing_data_reduction 'Bruker SAINT'
_computing_molecular_graphics 'Bruker SHELXTL'
_computing_publication_material 'Bruker SHELXTL'
_computing_structure_refinement 'SHELXL-97 (Sheldrick, 2008)'
_computing_structure_solution 'SHELXS-97 (Sheldrick, 2008)'
_diffrn_ambient_temperature 140(2)
_diffrn_measured_fraction_theta_full 0.999
_diffrn_measured_fraction_theta_max 0.999
_diffrn_measurement_device_type 'Smart-Apex CCD area detector'
_diffrn_measurement_method 'phi and omega scans'
_diffrn_radiation_monochromator graphite
_diffrn_radiation_source 'fine-focus sealed tube'
_diffrn_radiation_type MoK\a
_diffrn_radiation_wavelength 0.71073
_diffrn_reflns_av_R_equivalents 0.0876
_diffrn_reflns_av_sigmaI/netI 0.0709
_diffrn_reflns_limit_h_max 25
_diffrn_reflns_limit_h_min -25
_diffrn_reflns_limit_k_max 10
_diffrn_reflns_limit_k_min -10
_diffrn_reflns_limit_l_max 25
_diffrn_reflns_limit_l_min -25
_diffrn_reflns_number 35452
_diffrn_reflns_theta_full 28.27
_diffrn_reflns_theta_max 28.27
_diffrn_reflns_theta_min 2.10
_exptl_absorpt_coefficient_mu 0.218
_exptl_absorpt_correction_T_max 0.9870
_exptl_absorpt_correction_T_min 0.9743
_exptl_absorpt_correction_type multi-scan
_exptl_absorpt_process_details '(SADABS; Bruker, 2008)'
_exptl_crystal_colour colorless
_exptl_crystal_density_diffrn 1.319
_exptl_crystal_density_method 'not measured'
_exptl_crystal_description block
_exptl_crystal_F_000 1264
_exptl_crystal_size_max 0.12
_exptl_crystal_size_mid 0.09
_exptl_crystal_size_min 0.06
_refine_diff_density_max 0.423
_refine_diff_density_min -0.274
_refine_diff_density_rms 0.062
_refine_ls_abs_structure_details 'Flack H D (1983), Acta Cryst. A39, 876-881'
_refine_ls_abs_structure_Flack 0(3)
_refine_ls_extinction_method none
_refine_ls_goodness_of_fit_ref 1.056
_refine_ls_hydrogen_treatment constr
_refine_ls_matrix_type full
_refine_ls_number_parameters 380
_refine_ls_number_reflns 7453
_refine_ls_number_restraints 1
_refine_ls_restrained_S_all 1.056
_refine_ls_R_factor_all 0.0804
_refine_ls_R_factor_gt 0.0550
_refine_ls_shift/su_max 0.000
_refine_ls_shift/su_mean 0.000
_refine_ls_structure_factor_coef Fsqd
_refine_ls_weighting_details 'calc w=1/[\s^2^(Fo^2^)+(0.0432P)^2^+0.1880P] where P=(Fo^2^+2Fc^2^)/3'
_refine_ls_weighting_scheme calc
_refine_ls_wR_factor_gt 0.1049
_refine_ls_wR_factor_ref 0.1165
_reflns_number_gt 5671
_reflns_number_total 7453
_reflns_threshold_expression >2sigma(I)
_cod_data_source_file Tetrahydronapthalene_NTs.cif
_cod_data_source_block sad1
_cod_depositor_comments
;
The following automatic conversions were performed:

'_symmetry_cell_setting' value 'Orthorhombic' changed to
'orthorhombic' according to
/usr/data/users/saulius/crontab/automatic-downloads/current/ACS/lib/dictionaries/cif_core.dic
dictionary named 'cif_core.dic' version 2.4.2 from
2011-04-26.

'_exptl_absorpt_correction_type' value 'Multi-scan'
changed to 'multi-scan' according to
/usr/data/users/saulius/crontab/automatic-downloads/current/ACS/lib/dictionaries/cif_core.dic
dictionary named 'cif_core.dic' version 2.4.2 from 2011-04-26.

Automatic conversion script
Id: cif_fix_values 2281 2013-09-26 08:29:07Z andrius 
;
_cod_original_cell_volume 3014.9(18)
_cod_original_sg_symbol_H-M Pna2(1)
_cod_database_code 4122557

loop_
_symmetry_equiv_pos_as_xyz
'x, y, z'
'-x, -y, z+1/2'
'x+1/2, -y+1/2, z'
'-x+1/2, y+1/2, z+1/2'

loop_
_atom_site_label
_atom_site_type_symbol
_atom_site_fract_x
_atom_site_fract_y
_atom_site_fract_z
_atom_site_U_iso_or_equiv
_atom_site_adp_type
_atom_site_occupancy
_atom_site_symmetry_multiplicity
_atom_site_calc_flag
_atom_site_refinement_flags
N1 N 0.27840(13) 0.5398(3) 0.45665(13) 0.0219(6) Uani 1 1 d .
C1 C 0.33100(15) 0.4463(4) 0.41318(16) 0.0231(7) Uani 1 1 d .
H1A H 0.3689 0.3856 0.4382 0.028 Uiso 1 1 calc R
C2 C 0.33398(16) 0.6285(4) 0.41538(17) 0.0263(7) Uani 1 1 d .
H2A H 0.3738 0.6792 0.4415 0.032 Uiso 1 1 calc R
C3 C 0.30577(19) 0.7217(4) 0.35505(19) 0.0318(8) Uani 1 1 d .
H3A H 0.3440 0.7374 0.3210 0.038 Uiso 1 1 calc R
H3B H 0.2902 0.8312 0.3706 0.038 Uiso 1 1 calc R
C4 C 0.24399(17) 0.6344(4) 0.32029(17) 0.0288(8) Uani 1 1 d .
H4A H 0.2019 0.6433 0.3501 0.035 Uiso 1 1 calc R
H4B H 0.2332 0.6900 0.2763 0.035 Uiso 1 1 calc R
C5 C 0.23146(17) 0.3789(4) 0.24846(16) 0.0297(8) Uani 1 1 d .
H5A H 0.2030 0.4395 0.2174 0.036 Uiso 1 1 calc R
C6 C 0.2449(2) 0.2155(4) 0.23505(18) 0.0346(8) Uani 1 1 d .
H6A H 0.2248 0.1639 0.1959 0.041 Uiso 1 1 calc R
C7 C 0.28826(19) 0.1276(4) 0.27957(18) 0.0328(8) Uani 1 1 d .
H7A H 0.2992 0.0166 0.2699 0.039 Uiso 1 1 calc R
C8 C 0.31542(18) 0.2018(4) 0.33806(16) 0.0269(7) Uani 1 1 d .
H8A H 0.3442 0.1410 0.3689 0.032 Uiso 1 1 calc R
C9 C 0.30044(16) 0.3658(4) 0.35154(15) 0.0215(7) Uani 1 1 d .
C10 C 0.25869(16) 0.4562(4) 0.30631(16) 0.0231(7) Uani 1 1 d .
S1 S 0.29130(4) 0.54523(9) 0.54091(4) 0.02242(16) Uani 1 1 d .
O2 O 0.36338(11) 0.5074(3) 0.55842(11) 0.0292(5) Uani 1 1 d .
O1 O 0.26374(12) 0.6988(2) 0.56416(11) 0.0292(5) Uani 1 1 d .
C11 C 0.23776(15) 0.3850(3) 0.57050(15) 0.0207(6) Uani 1 1 d .
C12 C 0.25914(16) 0.2241(3) 0.56082(16) 0.0234(7) Uani 1 1 d .
H12A H 0.3011 0.2002 0.5361 0.028 Uiso 1 1 calc R
C13 C 0.21853(17) 0.0993(4) 0.58765(18) 0.0280(7) Uani 1 1 d .
H13A H 0.2332 -0.0108 0.5813 0.034 Uiso 1 1 calc R
C14 C 0.15693(18) 0.1304(4) 0.62355(17) 0.0286(7) Uani 1 1 d .
C15 C 0.13599(17) 0.2923(4) 0.63193(19) 0.0309(8) Uani 1 1 d .
H15A H 0.0938 0.3158 0.6562 0.037 Uiso 1 1 calc R
C16 C 0.17561(16) 0.4194(4) 0.60553(16) 0.0262(7) Uani 1 1 d .
H16A H 0.1605 0.5294 0.6113 0.031 Uiso 1 1 calc R
C17 C 0.1125(2) -0.0070(5) 0.6515(2) 0.0459(10) Uani 1 1 d .
H17A H 0.1355 -0.1118 0.6418 0.069 Uiso 1 1 calc R
H17B H 0.0660 -0.0048 0.6294 0.069 Uiso 1 1 calc R
H17C H 0.1069 0.0063 0.7013 0.069 Uiso 1 1 calc R
N2 N 0.47859(13) -0.0308(3) 0.59157(13) 0.0228(6) Uani 1 1 d .
C18 C 0.42402(15) 0.0550(4) 0.63490(15) 0.0211(6) Uani 1 1 d .
H18A H 0.3856 0.1132 0.6095 0.025 Uiso 1 1 calc R
C19 C 0.42445(16) -0.1258(4) 0.62997(17) 0.0244(7) Uani 1 1 d .
H19A H 0.3861 -0.1771 0.6021 0.029 Uiso 1 1 calc R
C20 C 0.45185(18) -0.2236(4) 0.69019(18) 0.0274(8) Uani 1 1 d .
H20A H 0.4712 -0.3286 0.6732 0.033 Uiso 1 1 calc R
H20B H 0.4124 -0.2486 0.7217 0.033 Uiso 1 1 calc R
C21 C 0.50907(18) -0.1322(4) 0.72968(18) 0.0304(8) Uani 1 1 d .
H21A H 0.5188 -0.1911 0.7732 0.037 Uiso 1 1 calc R
H21B H 0.5529 -0.1324 0.7021 0.037 Uiso 1 1 calc R
C22 C 0.50998(18) 0.1189(4) 0.80665(17) 0.0316(8) Uani 1 1 d .
H22A H 0.5364 0.0588 0.8395 0.038 Uiso 1 1 calc R
C23 C 0.4929(2) 0.2801(4) 0.82006(19) 0.0352(9) Uani 1 1 d .
H23A H 0.5082 0.3299 0.8616 0.042 Uiso 1 1 calc R
C24 C 0.45401(19) 0.3688(4) 0.77376(18) 0.0344(8) Uani 1 1 d .
H24A H 0.4422 0.4794 0.7835 0.041 Uiso 1 1 calc R
C25 C 0.43192(18) 0.2970(4) 0.71268(17) 0.0278(7) Uani 1 1 d .
H25A H 0.4051 0.3581 0.6804 0.033 Uiso 1 1 calc R
C26 C 0.44955(16) 0.1337(4) 0.69907(15) 0.0203(6) Uani 1 1 d .
C27 C 0.48930(16) 0.0433(4) 0.74625(16) 0.0240(7) Uani 1 1 d .
S2 S 0.46742(4) -0.02513(9) 0.50701(4) 0.02303(16) Uani 1 1 d .
O3 O 0.39559(11) 0.0126(3) 0.48905(11) 0.0300(5) Uani 1 1 d .
O4 O 0.49661(12) -0.1739(3) 0.48088(12) 0.0338(6) Uani 1 1 d .
C28 C 0.52132(16) 0.1397(3) 0.48348(15) 0.0201(6) Uani 1 1 d .
C29 C 0.49979(16) 0.2981(3) 0.50030(17) 0.0239(6) Uani 1 1 d .
H29A H 0.4571 0.3155 0.5248 0.029 Uiso 1 1 calc R
C30 C 0.54113(18) 0.4291(4) 0.48102(18) 0.0311(8) Uani 1 1 d .
H30A H 0.5263 0.5372 0.4917 0.037 Uiso 1 1 calc R
C31 C 0.60430(19) 0.4048(4) 0.44618(18) 0.0326(8) Uani 1 1 d .
C32 C 0.62371(17) 0.2468(4) 0.42912(19) 0.0336(9) Uani 1 1 d .
H32A H 0.6660 0.2296 0.4039 0.040 Uiso 1 1 calc R
C33 C 0.58343(18) 0.1133(4) 0.44769(17) 0.0287(8) Uani 1 1 d .
H33A H 0.5980 0.0055 0.4362 0.034 Uiso 1 1 calc R
C34 C 0.6505(2) 0.5492(5) 0.4275(2) 0.0475(10) Uani 1 1 d .
H34A H 0.6284 0.6505 0.4436 0.071 Uiso 1 1 calc R
H34B H 0.6564 0.5538 0.3774 0.071 Uiso 1 1 calc R
H34C H 0.6967 0.5367 0.4494 0.071 Uiso 1 1 calc R

loop_
_atom_site_aniso_label
_atom_site_aniso_U_11
_atom_site_aniso_U_22
_atom_site_aniso_U_33
_atom_site_aniso_U_23
_atom_site_aniso_U_13
_atom_site_aniso_U_12
N1 0.0237(13) 0.0207(14) 0.0214(14) -0.0017(11) 0.0044(11) -0.0014(11)
C1 0.0194(15) 0.0279(16) 0.0221(16) 0.0005(14) -0.0002(12) 0.0026(12)
C2 0.0234(17) 0.0266(17) 0.0289(17) -0.0065(14) 0.0063(14) -0.0079(13)
C3 0.040(2) 0.0230(16) 0.033(2) 0.0009(15) 0.0096(17) -0.0015(15)
C4 0.0300(18) 0.0274(18) 0.0288(18) 0.0028(14) 0.0014(15) 0.0055(14)
C5 0.0295(18) 0.0367(19) 0.0229(17) 0.0039(14) -0.0030(14) 0.0003(15)
C6 0.044(2) 0.040(2) 0.0193(17) -0.0066(16) -0.0036(16) -0.0055(17)
C7 0.051(2) 0.0228(16) 0.0246(18) -0.0064(15) 0.0041(16) 0.0046(15)
C8 0.0346(19) 0.0269(17) 0.0192(16) -0.0004(14) -0.0020(14) 0.0062(15)
C9 0.0247(17) 0.0221(15) 0.0176(16) -0.0013(13) 0.0030(13) 0.0004(13)
C10 0.0218(15) 0.0264(17) 0.0211(16) 0.0014(13) 0.0042(12) 0.0016(13)
S1 0.0248(4) 0.0224(4) 0.0200(4) -0.0045(3) 0.0005(3) -0.0014(3)
O2 0.0224(11) 0.0373(12) 0.0280(13) -0.0063(10) -0.0031(10) -0.0041(9)
O1 0.0397(14) 0.0210(11) 0.0270(13) -0.0069(9) 0.0028(10) -0.0008(10)
C11 0.0225(16) 0.0216(14) 0.0180(15) 0.0000(12) -0.0019(13) -0.0006(12)
C12 0.0243(16) 0.0236(15) 0.0223(17) -0.0060(13) -0.0028(13) 0.0029(12)
C13 0.0325(18) 0.0205(15) 0.0310(19) 0.0001(13) -0.0071(15) 0.0032(13)
C14 0.0268(17) 0.0314(18) 0.0276(17) 0.0073(14) -0.0068(14) -0.0060(14)
C15 0.0210(17) 0.041(2) 0.0311(18) -0.0018(16) 0.0049(15) 0.0014(15)
C16 0.0251(17) 0.0232(16) 0.0303(19) -0.0001(13) 0.0051(14) 0.0025(13)
C17 0.036(2) 0.047(2) 0.055(3) 0.0151(19) -0.0068(19) -0.0129(18)
N2 0.0231(13) 0.0232(13) 0.0221(14) -0.0017(11) 0.0013(11) -0.0021(10)
C18 0.0207(15) 0.0234(16) 0.0191(15) -0.0008(13) -0.0007(12) 0.0017(12)
C19 0.0238(17) 0.0225(16) 0.0270(17) -0.0004(13) 0.0006(13) -0.0065(13)
C20 0.0284(18) 0.0232(17) 0.030(2) 0.0044(14) 0.0062(15) -0.0007(14)
C21 0.035(2) 0.0271(18) 0.0289(18) 0.0086(14) -0.0016(15) 0.0057(15)
C22 0.039(2) 0.037(2) 0.0191(17) 0.0058(15) -0.0013(14) -0.0022(15)
C23 0.044(2) 0.040(2) 0.0210(18) -0.0051(15) -0.0017(16) -0.0050(17)
C24 0.057(2) 0.0224(16) 0.0240(18) -0.0024(14) 0.0081(17) -0.0024(15)
C25 0.0368(19) 0.0252(17) 0.0215(17) 0.0031(14) -0.0015(14) 0.0031(15)
C26 0.0212(15) 0.0221(15) 0.0176(16) -0.0004(12) 0.0035(13) -0.0012(12)
C27 0.0221(16) 0.0284(18) 0.0215(16) 0.0028(13) 0.0021(13) -0.0010(13)
S2 0.0276(4) 0.0210(3) 0.0205(4) -0.0028(3) -0.0003(3) -0.0020(3)
O3 0.0272(12) 0.0384(13) 0.0246(13) -0.0018(10) -0.0054(9) -0.0061(10)
O4 0.0505(15) 0.0222(11) 0.0289(13) -0.0085(10) 0.0076(11) 0.0023(10)
C28 0.0229(15) 0.0208(14) 0.0167(14) 0.0035(12) -0.0019(12) 0.0015(12)
C29 0.0214(15) 0.0256(15) 0.0246(17) -0.0014(14) -0.0024(14) 0.0058(12)
C30 0.0353(19) 0.0240(16) 0.0340(19) 0.0062(14) -0.0043(16) 0.0018(14)
C31 0.0303(19) 0.0326(19) 0.035(2) 0.0088(15) -0.0042(15) -0.0074(15)
C32 0.025(2) 0.046(2) 0.0303(19) 0.0043(16) 0.0029(15) -0.0033(15)
C33 0.0286(18) 0.0285(18) 0.0291(18) -0.0017(14) 0.0013(15) 0.0070(14)
C34 0.042(2) 0.046(2) 0.054(3) 0.020(2) -0.005(2) -0.0174(19)

loop_
_atom_type_symbol
_atom_type_description
_atom_type_scat_dispersion_real
_atom_type_scat_dispersion_imag
_atom_type_scat_source
C C 0.0033 0.0016 'International Tables Vol C Tables 4.2.6.8 and 6.1.1.4'
H H 0.0000 0.0000 'International Tables Vol C Tables 4.2.6.8 and 6.1.1.4'
N N 0.0061 0.0033 'International Tables Vol C Tables 4.2.6.8 and 6.1.1.4'
O O 0.0106 0.0060 'International Tables Vol C Tables 4.2.6.8 and 6.1.1.4'
S S 0.1246 0.1234 'International Tables Vol C Tables 4.2.6.8 and 6.1.1.4'

loop_
_geom_angle_atom_site_label_1
_geom_angle_atom_site_label_2
_geom_angle_atom_site_label_3
_geom_angle
C2 N1 C1 59.05(19)
C2 N1 S1 114.1(2)
C1 N1 S1 117.9(2)
C9 C1 C2 118.7(3)
C9 C1 N1 114.6(2)
C2 C1 N1 60.33(18)
C9 C1 H1A 117.0
C2 C1 H1A 117.0
N1 C1 H1A 117.0
C1 C2 C3 118.2(3)
C1 C2 N1 60.62(19)
C3 C2 N1 114.2(3)
C1 C2 H2A 117.2
C3 C2 H2A 117.2
N1 C2 H2A 117.2
C2 C3 C4 112.5(3)
C2 C3 H3A 109.1
C4 C3 H3A 109.1
C2 C3 H3B 109.1
C4 C3 H3B 109.1
H3A C3 H3B 107.8
C10 C4 C3 112.8(3)
C10 C4 H4A 109.0
C3 C4 H4A 109.0
C10 C4 H4B 109.0
C3 C4 H4B 109.0
H4A C4 H4B 107.8
C6 C5 C10 121.5(3)
C6 C5 H5A 119.3
C10 C5 H5A 119.3
C5 C6 C7 119.3(3)
C5 C6 H6A 120.3
C7 C6 H6A 120.3
C8 C7 C6 120.2(3)
C8 C7 H7A 119.9
C6 C7 H7A 119.9
C7 C8 C9 119.9(3)
C7 C8 H8A 120.1
C9 C8 H8A 120.1
C10 C9 C8 120.4(3)
C10 C9 C1 119.7(3)
C8 C9 C1 119.8(3)
C5 C10 C9 118.7(3)
C5 C10 C4 121.1(3)
C9 C10 C4 120.2(3)
O1 S1 O2 117.34(13)
O1 S1 N1 106.33(14)
O2 S1 N1 111.56(13)
O1 S1 C11 109.81(14)
O2 S1 C11 108.19(14)
N1 S1 C11 102.61(14)
C12 C11 C16 120.4(3)
C12 C11 S1 119.5(2)
C16 C11 S1 120.1(2)
C13 C12 C11 119.0(3)
C13 C12 H12A 120.5
C11 C12 H12A 120.5
C12 C13 C14 121.7(3)
C12 C13 H13A 119.1
C14 C13 H13A 119.1
C13 C14 C15 118.4(3)
C13 C14 C17 121.2(3)
C15 C14 C17 120.5(3)
C16 C15 C14 121.1(3)
C16 C15 H15A 119.5
C14 C15 H15A 119.5
C15 C16 C11 119.4(3)
C15 C16 H16A 120.3
C11 C16 H16A 120.3
C14 C17 H17A 109.5
C14 C17 H17B 109.5
H17A C17 H17B 109.5
C14 C17 H17C 109.5
H17A C17 H17C 109.5
H17B C17 H17C 109.5
C19 N2 C18 59.21(19)
C19 N2 S2 115.0(2)
C18 N2 S2 116.9(2)
C19 C18 C26 119.0(3)
C19 C18 N2 59.73(19)
C26 C18 N2 116.5(2)
C19 C18 H18A 116.5
C26 C18 H18A 116.5
N2 C18 H18A 116.5
C18 C19 N2 61.06(19)
C18 C19 C20 118.7(3)
N2 C19 C20 115.3(3)
C18 C19 H19A 116.7
N2 C19 H19A 116.7
C20 C19 H19A 116.7
C19 C20 C21 112.1(3)
C19 C20 H20A 109.2
C21 C20 H20A 109.2
C19 C20 H20B 109.2
C21 C20 H20B 109.2
H20A C20 H20B 107.9
C27 C21 C20 113.2(3)
C27 C21 H21A 108.9
C20 C21 H21A 108.9
C27 C21 H21B 108.9
C20 C21 H21B 108.9
H21A C21 H21B 107.8
C23 C22 C27 121.3(3)
C23 C22 H22A 119.3
C27 C22 H22A 119.3
C24 C23 C22 120.4(3)
C24 C23 H23A 119.8
C22 C23 H23A 119.8
C23 C24 C25 120.0(3)
C23 C24 H24A 120.0
C25 C24 H24A 120.0
C24 C25 C26 119.5(3)
C24 C25 H25A 120.3
C26 C25 H25A 120.3
C27 C26 C25 120.6(3)
C27 C26 C18 119.8(3)
C25 C26 C18 119.6(3)
C22 C27 C26 118.2(3)
C22 C27 C21 122.2(3)
C26 C27 C21 119.6(3)
O4 S2 O3 117.57(14)
O4 S2 N2 106.18(14)
O3 S2 N2 111.55(13)
O4 S2 C28 109.56(14)
O3 S2 C28 108.97(14)
N2 S2 C28 101.86(14)
C33 C28 C29 120.7(3)
C33 C28 S2 120.5(2)
C29 C28 S2 118.7(2)
C30 C29 C28 119.3(3)
C30 C29 H29A 120.3
C28 C29 H29A 120.3
C29 C30 C31 120.8(3)
C29 C30 H30A 119.6
C31 C30 H30A 119.6
C32 C31 C30 118.7(3)
C32 C31 C34 121.0(3)
C30 C31 C34 120.3(3)
C33 C32 C31 121.8(3)
C33 C32 H32A 119.1
C31 C32 H32A 119.1
C32 C33 C28 118.7(3)
C32 C33 H33A 120.7
C28 C33 H33A 120.7
C31 C34 H34A 109.5
C31 C34 H34B 109.5
H34A C34 H34B 109.5
C31 C34 H34C 109.5
H34A C34 H34C 109.5
H34B C34 H34C 109.5

loop_
_geom_bond_atom_site_label_1
_geom_bond_atom_site_label_2
_geom_bond_distance
N1 C2 1.511(4)
N1 C1 1.515(4)
N1 S1 1.656(3)
C1 C9 1.484(4)
C1 C2 1.491(4)
C1 H1A 1.0000
C2 C3 1.497(5)
C2 H2A 1.0000
C3 C4 1.530(5)
C3 H3A 0.9900
C3 H3B 0.9900
C4 C10 1.508(4)
C4 H4A 0.9900
C4 H4B 0.9900
C5 C6 1.384(5)
C5 C10 1.389(4)
C5 H5A 0.9500
C6 C7 1.393(5)
C6 H6A 0.9500
C7 C8 1.388(5)
C7 H7A 0.9500
C8 C9 1.395(4)
C8 H8A 0.9500
C9 C10 1.395(4)
S1 O1 1.433(2)
S1 O2 1.443(2)
S1 C11 1.755(3)
C11 C12 1.389(4)
C11 C16 1.391(4)
C12 C13 1.380(4)
C12 H12A 0.9500
C13 C14 1.385(5)
C13 H13A 0.9500
C14 C15 1.390(5)
C14 C17 1.506(5)
C15 C16 1.382(5)
C15 H15A 0.9500
C16 H16A 0.9500
C17 H17A 0.9800
C17 H17B 0.9800
C17 H17C 0.9800
N2 C19 1.488(4)
N2 C18 1.508(4)
N2 S2 1.658(3)
C18 C19 1.480(4)
C18 C26 1.485(4)
C18 H18A 1.0000
C19 C20 1.510(4)
C19 H19A 1.0000
C20 C21 1.525(5)
C20 H20A 0.9900
C20 H20B 0.9900
C21 C27 1.517(5)
C21 H21A 0.9900
C21 H21B 0.9900
C22 C23 1.382(5)
C22 C27 1.383(4)
C22 H22A 0.9500
C23 C24 1.371(5)
C23 H23A 0.9500
C24 C25 1.389(5)
C24 H24A 0.9500
C25 C26 1.401(4)
C25 H25A 0.9500
C26 C27 1.399(4)
S2 O4 1.429(2)
S2 O3 1.441(2)
S2 C28 1.752(3)
C28 C33 1.386(4)
C28 C29 1.397(4)
C29 C30 1.379(4)
C29 H29A 0.9500
C30 C31 1.391(5)
C30 H30A 0.9500
C31 C32 1.383(5)
C31 C34 1.515(5)
C32 C33 1.380(5)
C32 H32A 0.9500
C33 H33A 0.9500
C34 H34A 0.9800
C34 H34B 0.9800
C34 H34C 0.9800
